data_4132639
loop_
_publ_author_name
'Lee, Seungkyu'
'B\"urgi, Hans-Beat'
'Alshmimri, Sultan A.'
'Yaghi, Omar M.'

_publ_section_title
;
 Impact of Disordered Guest-Framework Interactions on the Crystallography
 of Metal-Organic Frameworks.
;
_journal_issue 28
_journal_name_full 'Journal of the American Chemical Society'
_journal_page_first 8958
_journal_page_last 8964
_journal_paper_doi 10.1021/jacs.8b05271
_journal_volume 140
_journal_year 2018
_chemical_formula_moiety '0.5(C85.44 H42.72 O56 Zr12), 4(H1 O1)'
_chemical_formula_sum 'C42.7 H25.4 O32.04 Zr6'
_chemical_formula_weight 1598.39
_chemical_name_systematic UiO-66
_space_group_crystal_system cubic
_space_group_IT_number 225
_space_group_name_Hall '-F 4 2 3'
_space_group_name_H-M_alt 'F m -3 m'
_atom_sites_solution_hydrogens mixed
_audit_creation_date 2018-04-24
_audit_creation_method
;
Olex2 1.2
(compiled 2017.08.10 svn.r3458 for OlexSys, GUI svn.r5381)
;
_cell_angle_alpha 90
_cell_angle_beta 90
_cell_angle_gamma 90
_cell_formula_units_Z 4
_cell_length_a 20.7549(6)
_cell_length_b 20.7549(6)
_cell_length_c 20.7549(6)
_cell_measurement_reflns_used 5248
_cell_measurement_temperature 100.15
_cell_measurement_theta_max 28.53
_cell_measurement_theta_min 2.85
_cell_volume 8940.5(4)
_computing_cell_refinement 'SAINT V8.38A (?, 2016)'
_computing_data_reduction 'SAINT V8.38A (?, 2016)'
_computing_molecular_graphics 'Olex2 (Dolomanov et al., 2009)'
_computing_publication_material 'Olex2 (Dolomanov et al., 2009)'
_computing_structure_refinement 'ShelXL (Sheldrick, 2015)'
_diffrn_ambient_temperature 100.15
_diffrn_detector 'Bruker Photon 2'
_diffrn_detector_area_resol_mean 7.9
_diffrn_detector_type 'Bruker Photon 2'
_diffrn_measured_fraction_theta_full 1.000
_diffrn_measured_fraction_theta_max 0.985
_diffrn_measurement_device 'three-circle diffractometer'
_diffrn_measurement_device_type 'Bruker Photon 2'
_diffrn_measurement_method '\f and \w scans'
_diffrn_radiation_monochromator 'silicon 111'
_diffrn_radiation_probe x-ray
_diffrn_radiation_type Synchrotron
_diffrn_radiation_wavelength 0.7288
_diffrn_reflns_av_R_equivalents 0.1209
_diffrn_reflns_av_unetI/netI 0.0488
_diffrn_reflns_Laue_measured_fraction_full 1.000
_diffrn_reflns_Laue_measured_fraction_max 0.985
_diffrn_reflns_limit_h_max 25
_diffrn_reflns_limit_h_min -27
_diffrn_reflns_limit_k_max 27
_diffrn_reflns_limit_k_min -22
_diffrn_reflns_limit_l_max 22
_diffrn_reflns_limit_l_min -22
_diffrn_reflns_number 13244
_diffrn_reflns_point_group_measured_fraction_full 1.000
_diffrn_reflns_point_group_measured_fraction_max 0.985
_diffrn_reflns_theta_full 25.930
_diffrn_reflns_theta_max 29.011
_diffrn_reflns_theta_min 1.743
_diffrn_standards_number 0
_exptl_absorpt_coefficient_mu 0.784
_exptl_absorpt_correction_T_max 0.5732
_exptl_absorpt_correction_T_min 0.4619
_exptl_absorpt_correction_type multi-scan
_exptl_absorpt_process_details
'SADABS-2016/2 (Bruker,2016/2) was used for absorption correction. wR2(int) was 0.1427 before and 0.1161 after correction. The Ratio of minimum to maximum transmission is 0.8058. The \l/2 correction factor is Not present.'
_exptl_crystal_colour clear
_exptl_crystal_colour_lustre clear
_exptl_crystal_density_diffrn 1.187
_exptl_crystal_description 'Truncated octahedron'
_exptl_crystal_F_000 3112
_exptl_crystal_size_max 0.12
_exptl_crystal_size_mid 0.12
_exptl_crystal_size_min 0.12
_platon_squeeze_details
;
TITL shelx     F m -3 m     R = 0.07
CELL   20.7549   20.7549   20.7549     90.00     90.00     90.00
SPGR Fm-3m
# Solvent Accessible Volume =      4614
# Electrons Found in S.A.V. =      1436
# Note: Atoms in Void are Labelled as Cxxx and Qxxx for all Others
C101 0.824 0.171 0.239 !       1.88 eA-3
Q102 0.646 0.365 0.135 !       1.73 eA-3
C103 0.173 0.173 0.173 !       1.23 eA-3
C104 0.658 0.287 0.287 !       1.16 eA-3
C105 0.162 0.208 0.208 !       1.15 eA-3
C106 0.188 0.282 0.195 !       1.15 eA-3
C107 0.658 0.250 0.250 !       1.09 eA-3
C108 0.408 0.092 0.092 !       1.04 eA-3
C109 0.162 0.500 0.000 !       1.02 eA-3
C110 0.661 0.652 0.348 !       1.00 eA-3
C111 0.161 0.152 0.348 !       1.00 eA-3
C112 0.339 0.839 0.839 !       0.99 eA-3
C113 0.563 0.437 0.437 !       0.86 eA-3
C114 0.152 0.342 0.301 !       0.84 eA-3
Q115 1.000 0.499 0.234 !       0.81 eA-3
C116 0.874 0.361 0.129 !       0.79 eA-3
C117 0.301 0.144 0.144 !       0.78 eA-3
Q118 0.630 0.308 0.192 !       0.76 eA-3
Q119 0.630 0.808 0.692 !       0.76 eA-3
Q120 0.870 0.692 0.308 !       0.76 eA-3
Q121 0.183 0.808 0.880 !       0.76 eA-3
C122 0.859 0.251 0.139 !       0.74 eA-3
Q123 0.566 0.297 0.001 !       0.73 eA-3
C124 0.500 0.112 0.035 !       0.70 eA-3
C125 0.980 0.102 0.419 !       0.70 eA-3
Q126 0.098 0.236 0.125 !       0.70 eA-3
Q127 0.713 0.379 0.823 !       0.69 eA-3
Q128 0.104 0.301 0.301 !       0.67 eA-3
C129 0.119 0.400 0.121 !       0.65 eA-3
C130 0.109 0.484 0.106 !       0.64 eA-3
C131 0.731 0.262 0.238 !       0.64 eA-3
Q132 0.500 0.081 0.220 !       0.58 eA-3
Q133 0.036 0.265 0.265 !       0.58 eA-3
Q134 0.804 0.463 0.064 !       0.55 eA-3
C135 0.537 0.401 0.469 !       0.51 eA-3
;
_refine_diff_density_max 0.716
_refine_diff_density_min -0.540
_refine_diff_density_rms 0.099
_refine_ls_extinction_coef 0.00018(6)
_refine_ls_extinction_expression Fc^*^=kFc[1+0.001xFc^2^\l^3^/sin(2\q)]^-1/4^
_refine_ls_extinction_method 'SHELXL-2017/1 (Sheldrick 2017)'
_refine_ls_goodness_of_fit_ref 1.104
_refine_ls_hydrogen_treatment mixed
_refine_ls_matrix_type full
_refine_ls_number_parameters 34
_refine_ls_number_reflns 608
_refine_ls_number_restraints 1
_refine_ls_restrained_S_all 1.103
_refine_ls_R_factor_all 0.0439
_refine_ls_R_factor_gt 0.0384
_refine_ls_shift/su_max 0.000
_refine_ls_shift/su_mean 0.000
_refine_ls_structure_factor_coef Fsqd
_refine_ls_weighting_details 'w=1/[\s^2^(Fo^2^)+(0.0508P)^2^+69.3864P] where P=(Fo^2^+2Fc^2^)/3'
_refine_ls_weighting_scheme calc
_refine_ls_wR_factor_gt 0.1008
_refine_ls_wR_factor_ref 0.1043
_reflns_Friedel_coverage 0.000
_reflns_number_gt 523
_reflns_number_total 608
_reflns_threshold_expression 'I > 2\s(I)'
_cod_data_source_file UiO-66_Tswing_100K1.cif
_cod_data_source_block UiO-66_Tswing_100K1
_cod_original_cell_volume 8940.5(8)
_cod_original_formula_sum 'C42.70 H25.40 O32.04 Zr6'
_cod_database_code 4132639
_shelx_shelxl_version_number 2017/1
_shelx_space_group_comment
;
The symmetry employed for this shelxl refinement is uniquely defined
by the following loop, which should always be used as a source of
symmetry information in preference to the above space-group names.
They are only intended as comments.
;
_shelx_estimated_absorpt_t_max 0.912
_shelx_estimated_absorpt_t_min 0.912
_olex2_refinement_description
;
1. Fixed Uiso
 At 1.2 times of:
  All C(H) groups
2. Restrained distances
 H2-O2
 0.8 with sigma of 0.01
3. Others
 Fixed Sof: O3(0.445) O2(0.08333) H2(0.08333) C1(0.2225) C2(0.2225) C3(0.445)
 H3(0.445) O1(0.08333) O3A(0.055)
 Fixed Uiso: H2(0.03) O3A(0.03)
4.a Aromatic/amide H refined with riding coordinates:
 C3(H3)
;
_platon_squeeze_void_probe_radius 1.20
_olex2_submission_original_sample_id UiO-66_Tswing_100K1
_olex2_submission_special_instructions 'No special instructions were received'

loop_
_space_group_symop_operation_xyz
'x, y, z'
'-y, x, z'
'-x, -y, z'
'y, -x, z'
'x, -z, y'
'x, -y, -z'
'x, z, -y'
'z, y, -x'
'-x, y, -z'
'-z, y, x'
'z, x, y'
'y, z, x'
'-y, -z, x'
'z, -x, -y'
'-y, z, -x'
'-z, -x, y'
'-z, x, -y'
'y, -z, -x'
'y, x, -z'
'-y, -x, -z'
'-x, z, y'
'-x, -z, -y'
'z, -y, x'
'-z, -y, -x'
'x, y+1/2, z+1/2'
'-y, x+1/2, z+1/2'
'-x, -y+1/2, z+1/2'
'y, -x+1/2, z+1/2'
'x, -z+1/2, y+1/2'
'x, -y+1/2, -z+1/2'
'x, z+1/2, -y+1/2'
'z, y+1/2, -x+1/2'
'-x, y+1/2, -z+1/2'
'-z, y+1/2, x+1/2'
'z, x+1/2, y+1/2'
'y, z+1/2, x+1/2'
'-y, -z+1/2, x+1/2'
'z, -x+1/2, -y+1/2'
'-y, z+1/2, -x+1/2'
'-z, -x+1/2, y+1/2'
'-z, x+1/2, -y+1/2'
'y, -z+1/2, -x+1/2'
'y, x+1/2, -z+1/2'
'-y, -x+1/2, -z+1/2'
'-x, z+1/2, y+1/2'
'-x, -z+1/2, -y+1/2'
'z, -y+1/2, x+1/2'
'-z, -y+1/2, -x+1/2'
'x+1/2, y, z+1/2'
'-y+1/2, x, z+1/2'
'-x+1/2, -y, z+1/2'
'y+1/2, -x, z+1/2'
'x+1/2, -z, y+1/2'
'x+1/2, -y, -z+1/2'
'x+1/2, z, -y+1/2'
'z+1/2, y, -x+1/2'
'-x+1/2, y, -z+1/2'
'-z+1/2, y, x+1/2'
'z+1/2, x, y+1/2'
'y+1/2, z, x+1/2'
'-y+1/2, -z, x+1/2'
'z+1/2, -x, -y+1/2'
'-y+1/2, z, -x+1/2'
'-z+1/2, -x, y+1/2'
'-z+1/2, x, -y+1/2'
'y+1/2, -z, -x+1/2'
'y+1/2, x, -z+1/2'
'-y+1/2, -x, -z+1/2'
'-x+1/2, z, y+1/2'
'-x+1/2, -z, -y+1/2'
'z+1/2, -y, x+1/2'
'-z+1/2, -y, -x+1/2'
'x+1/2, y+1/2, z'
'-y+1/2, x+1/2, z'
'-x+1/2, -y+1/2, z'
'y+1/2, -x+1/2, z'
'x+1/2, -z+1/2, y'
'x+1/2, -y+1/2, -z'
'x+1/2, z+1/2, -y'
'z+1/2, y+1/2, -x'
'-x+1/2, y+1/2, -z'
'-z+1/2, y+1/2, x'
'z+1/2, x+1/2, y'
'y+1/2, z+1/2, x'
'-y+1/2, -z+1/2, x'
'z+1/2, -x+1/2, -y'
'-y+1/2, z+1/2, -x'
'-z+1/2, -x+1/2, y'
'-z+1/2, x+1/2, -y'
'y+1/2, -z+1/2, -x'
'y+1/2, x+1/2, -z'
'-y+1/2, -x+1/2, -z'
'-x+1/2, z+1/2, y'
'-x+1/2, -z+1/2, -y'
'z+1/2, -y+1/2, x'
'-z+1/2, -y+1/2, -x'
'-x, -y, -z'
'y, -x, -z'
'x, y, -z'
'-y, x, -z'
'-x, z, -y'
'-x, y, z'
'-x, -z, y'
'-z, -y, x'
'x, -y, z'
'z, -y, -x'
'-z, -x, -y'
'-y, -z, -x'
'y, z, -x'
'-z, x, y'
'y, -z, x'
'z, x, -y'
'z, -x, y'
'-y, z, x'
'-y, -x, z'
'y, x, z'
'x, -z, -y'
'x, z, y'
'-z, y, -x'
'z, y, x'
'-x, -y+1/2, -z+1/2'
'y, -x+1/2, -z+1/2'
'x, y+1/2, -z+1/2'
'-y, x+1/2, -z+1/2'
'-x, z+1/2, -y+1/2'
'-x, y+1/2, z+1/2'
'-x, -z+1/2, y+1/2'
'-z, -y+1/2, x+1/2'
'x, -y+1/2, z+1/2'
'z, -y+1/2, -x+1/2'
'-z, -x+1/2, -y+1/2'
'-y, -z+1/2, -x+1/2'
'y, z+1/2, -x+1/2'
'-z, x+1/2, y+1/2'
'y, -z+1/2, x+1/2'
'z, x+1/2, -y+1/2'
'z, -x+1/2, y+1/2'
'-y, z+1/2, x+1/2'
'-y, -x+1/2, z+1/2'
'y, x+1/2, z+1/2'
'x, -z+1/2, -y+1/2'
'x, z+1/2, y+1/2'
'-z, y+1/2, -x+1/2'
'z, y+1/2, x+1/2'
'-x+1/2, -y, -z+1/2'
'y+1/2, -x, -z+1/2'
'x+1/2, y, -z+1/2'
'-y+1/2, x, -z+1/2'
'-x+1/2, z, -y+1/2'
'-x+1/2, y, z+1/2'
'-x+1/2, -z, y+1/2'
'-z+1/2, -y, x+1/2'
'x+1/2, -y, z+1/2'
'z+1/2, -y, -x+1/2'
'-z+1/2, -x, -y+1/2'
'-y+1/2, -z, -x+1/2'
'y+1/2, z, -x+1/2'
'-z+1/2, x, y+1/2'
'y+1/2, -z, x+1/2'
'z+1/2, x, -y+1/2'
'z+1/2, -x, y+1/2'
'-y+1/2, z, x+1/2'
'-y+1/2, -x, z+1/2'
'y+1/2, x, z+1/2'
'x+1/2, -z, -y+1/2'
'x+1/2, z, y+1/2'
'-z+1/2, y, -x+1/2'
'z+1/2, y, x+1/2'
'-x+1/2, -y+1/2, -z'
'y+1/2, -x+1/2, -z'
'x+1/2, y+1/2, -z'
'-y+1/2, x+1/2, -z'
'-x+1/2, z+1/2, -y'
'-x+1/2, y+1/2, z'
'-x+1/2, -z+1/2, y'
'-z+1/2, -y+1/2, x'
'x+1/2, -y+1/2, z'
'z+1/2, -y+1/2, -x'
'-z+1/2, -x+1/2, -y'
'-y+1/2, -z+1/2, -x'
'y+1/2, z+1/2, -x'
'-z+1/2, x+1/2, y'
'y+1/2, -z+1/2, x'
'z+1/2, x+1/2, -y'
'z+1/2, -x+1/2, y'
'-y+1/2, z+1/2, x'
'-y+1/2, -x+1/2, z'
'y+1/2, x+1/2, z'
'x+1/2, -z+1/2, -y'
'x+1/2, z+1/2, y'
'-z+1/2, y+1/2, -x'
'z+1/2, y+1/2, x'

loop_
_atom_site_label
_atom_site_type_symbol
_atom_site_fract_x
_atom_site_fract_y
_atom_site_fract_z
_atom_site_U_iso_or_equiv
_atom_site_adp_type
_atom_site_occupancy
_atom_site_site_symmetry_order
_atom_site_calc_flag
_atom_site_refinement_flags_posn
_atom_site_refinement_flags_adp
_atom_site_refinement_flags_occupancy
_atom_site_disorder_assembly
_atom_site_disorder_group
Zr1 Zr 0.11961(3) 0.000000 0.000000 0.0113(3) Uani 1 8 d S T P . .
O3 O 0.17345(19) -0.09190(17) 0.000000 0.0325(8) Uani 0.89 2 d S T P A 1
O2 O 0.0676(3) 0.0676(3) 0.0676(3) 0.017(2) Uani 0.5 6 d DS T P . 2
H2 H 0.0899(4) 0.0899(4) 0.0899(4) 0.030 Uiso 0.5 6 d DS T P B 2
C1 C 0.1517(3) -0.1517(3) 0.000000 0.0382(17) Uani 0.89 4 d S T P A 1
C2 C 0.2030(3) -0.2030(3) 0.000000 0.0436(19) Uani 0.89 4 d S T P A 1
C3 C 0.2671(3) -0.1854(3) 0.000000 0.076(3) Uani 0.89 2 d S T P A 1
H3 H 0.278847 -0.141114 0.000000 0.091 Uiso 0.89 2 calc RS T P A 1
O1 O 0.0506(3) 0.0506(3) 0.0506(3) 0.015(2) Uani 0.5 6 d S T P . 1
O3A O 0.1999(15) -0.0706(15) 0.000000 0.030 Uiso 0.11 2 d S T P A 2

loop_
_atom_site_aniso_label
_atom_site_aniso_U_11
_atom_site_aniso_U_22
_atom_site_aniso_U_33
_atom_site_aniso_U_23
_atom_site_aniso_U_13
_atom_site_aniso_U_12
Zr1 0.0075(4) 0.0132(3) 0.0132(3) 0.000 0.000 0.000
O3 0.035(2) 0.0244(19) 0.038(2) 0.000 0.000 0.0183(15)
O2 0.017(2) 0.017(2) 0.017(2) -0.005(2) -0.005(2) -0.005(2)
C1 0.033(2) 0.033(2) 0.049(5) 0.000 0.000 0.005(3)
C2 0.032(3) 0.032(3) 0.067(6) 0.000 0.000 0.007(3)
C3 0.038(4) 0.030(3) 0.161(8) 0.000 0.000 0.011(3)
O1 0.015(2) 0.015(2) 0.015(2) -0.003(2) -0.003(2) -0.003(2)

loop_
_atom_type_symbol
_atom_type_description
_atom_type_scat_dispersion_real
_atom_type_scat_dispersion_imag
_atom_type_scat_source
C C 0.0040 0.0020 'International Tables Vol C Tables 4.2.6.8 and 6.1.1.4'
H H 0.0000 0.0000 'International Tables Vol C Tables 4.2.6.8 and 6.1.1.4'
O O 0.0120 0.0060 'International Tables Vol C Tables 4.2.6.8 and 6.1.1.4'
Zr Zr -2.4410 0.6100 'International Tables Vol C Tables 4.2.6.8 and 6.1.1.4'

loop_
_geom_angle_atom_site_label_1
_geom_angle_atom_site_label_2
_geom_angle_atom_site_label_3
_geom_angle
_geom_angle_site_symmetry_1
_geom_angle_site_symmetry_3
O3 Zr1 O3 75.19(10) . 7
O3 Zr1 O3 119.3(2) 7 5
O3 Zr1 O3 75.19(10) . 5
O3 Zr1 O3 119.3(2) . 6
O3 Zr1 O3 75.19(10) 7 6
O3 Zr1 O3 75.19(10) 6 5
O3 Zr1 O3A 67.7(3) 5 6
O3 Zr1 O3A 67.7(3) 7 6
O3 Zr1 O3A 101.0(9) . 6
O3 Zr1 O3A 101.0(9) 7 5
O3 Zr1 O3A 18.3(8) 6 6
O3 Zr1 O3A 18.3(8) 5 5
O3 Zr1 O3A 67.7(3) . 5
O3 Zr1 O3A 67.7(3) . 7
O3 Zr1 O3A 67.7(3) 6 5
O3 Zr1 O3A 18.3(8) 7 7
O3 Zr1 O3A 101.0(9) 5 7
O3 Zr1 O3A 67.7(3) 6 7
O1 Zr1 O3 84.9(3) 99 6
O1 Zr1 O3 142.19(7) 4 6
O1 Zr1 O3 84.9(3) 4 7
O1 Zr1 O3 142.19(7) . 5
O1 Zr1 O3 84.9(3) . 7
O1 Zr1 O3 84.9(3) 98 5
O1 Zr1 O3 84.9(3) . 6
O1 Zr1 O3 142.19(7) 4 5
O1 Zr1 O3 142.19(7) 99 .
O1 Zr1 O3 84.9(3) 99 5
O1 Zr1 O3 142.19(7) 98 7
O1 Zr1 O3 142.19(7) . .
O1 Zr1 O3 142.19(7) 99 7
O1 Zr1 O3 84.9(3) 98 .
O1 Zr1 O3 142.19(7) 98 6
O1 Zr1 O3 84.9(3) 4 .
O1 Zr1 O1 61.2(3) . 99
O1 Zr1 O1 61.2(3) 98 4
O1 Zr1 O1 61.2(3) . 4
O1 Zr1 O1 61.2(3) 98 99
O1 Zr1 O1 92.1(6) . 98
O1 Zr1 O1 92.1(6) 4 99
O1 Zr1 O3A 100.7(8) 99 5
O1 Zr1 O3A 100.7(8) 98 5
O1 Zr1 O3A 149.02(18) . 5
O1 Zr1 O3A 149.02(18) 4 6
O1 Zr1 O3A 149.02(18) 4 5
O1 Zr1 O3A 149.02(18) 98 6
O1 Zr1 O3A 149.02(18) 99 7
O1 Zr1 O3A 100.7(8) . 7
O1 Zr1 O3A 100.7(8) 99 6
O1 Zr1 O3A 149.02(18) 98 7
O1 Zr1 O3A 100.7(8) 4 7
O1 Zr1 O3A 100.7(8) . 6
O3A Zr1 O3A 55.7(10) . 7
O3A Zr1 O3A 55.7(10) 7 6
O3A Zr1 O3A 82.6(16) . 6
C1 O3 Zr1 129.7(4) . .
Zr1 O2 Zr1 102.0(3) . 104
Zr1 O2 Zr1 102.0(3) 104 2
Zr1 O2 Zr1 102.0(3) . 2
O3 C1 O3 129.9(7) 115 .
O3 C1 C2 115.0(3) 115 .
O3 C1 C2 115.0(3) . .
C3 C2 C1 119.6(4) . .
C3 C2 C1 119.6(4) 115 .
C3 C2 C3 120.7(8) . 115
C2 C3 C3 119.6(4) . 91_545
Zr1 O1 Zr1 116.58(19) . 2
Zr1 O1 Zr1 116.58(19) 104 2
Zr1 O1 Zr1 116.58(19) . 104

loop_
_geom_bond_atom_site_label_1
_geom_bond_atom_site_label_2
_geom_bond_distance
_geom_bond_site_symmetry_2
Zr1 O3 2.211(3) .
Zr1 O3 2.211(3) 5
Zr1 O3 2.211(3) 6
Zr1 O3 2.211(3) 7
Zr1 O1 2.063(2) .
Zr1 O1 2.063(2) 99
Zr1 O1 2.063(2) 98
Zr1 O1 2.063(2) 4
Zr1 O3A 2.22(3) 7
Zr1 O3A 2.22(3) 5
Zr1 O3A 2.22(3) 6
Zr1 O3A 2.22(3) .
O3 C1 1.321(5) .
C1 C2 1.505(10) .
C2 C3 1.381(7) 115
C2 C3 1.381(7) .
C3 C3 1.394(12) 91_545

loop_
_platon_squeeze_void_nr
_platon_squeeze_void_average_x
_platon_squeeze_void_average_y
_platon_squeeze_void_average_z
_platon_squeeze_void_volume
_platon_squeeze_void_count_electrons
_platon_squeeze_void_content
1 -0.007 -0.005 0.429 4495 1459 ' '
